data_4035566
loop_
_publ_author_name
'Wilkerson-Hill, Sidney M'
'Haines, Brandon E.'
'Musaev, Djamaladdin G.'
'Davies, Huw M. L.'

_publ_section_title
;
 Synthesis of [3a,7a]-Dihydroindoles by a Tandem Arene
 Cyclopropanation/3,5-Sigmatropic Rearrangement Reaction.
;
_journal_issue 15
_journal_name_full 'The Journal of organic chemistry'
_journal_page_first 7939
_journal_page_last 7949
_journal_paper_doi 10.1021/acs.joc.8b00812
_journal_volume 83
_journal_year 2018
_chemical_formula_moiety 'C18 H16 N2 O4 S'
_chemical_formula_sum 'C18 H16 N2 O4 S'
_chemical_formula_weight 356.39
_space_group_crystal_system orthorhombic
_space_group_IT_number 56
_space_group_name_Hall '-P 2ab 2ac'
_space_group_name_H-M_alt 'P c c n'
_atom_sites_solution_hydrogens difmap
_atom_sites_solution_primary dual
_audit_creation_date 2018-04-03
_audit_creation_method
;
Olex2 1.2-dev
(compiled 2018.02.02 svn.r3482 for OlexSys, GUI svn.r5477)
;
_cell_angle_alpha 90
_cell_angle_beta 90
_cell_angle_gamma 90
_cell_formula_units_Z 8
_cell_length_a 13.970(2)
_cell_length_b 32.970(5)
_cell_length_c 7.0999(11)
_cell_measurement_reflns_used 9978
_cell_measurement_temperature 100(2)
_cell_measurement_theta_max 30.704
_cell_measurement_theta_min 2.358
_cell_volume 3270.1(8)
_computing_cell_refinement 'SAINT v8.34A (Bruker, 2013)'
_computing_data_collection 'APEX2 v2014.11 (Bruker, 2014)'
_computing_data_reduction 'SAINT v8.37A (Bruker, 2013)'
_computing_molecular_graphics 'Olex2 (Dolomanov et al., 2009)'
_computing_publication_material 'Olex2 (Dolomanov et al., 2009)'
_computing_structure_refinement 'ShelXL (Sheldrick, 2015)'
_computing_structure_solution 'XT (Sheldrick, 2015)'
_diffrn_ambient_temperature 100(2)
_diffrn_detector_area_resol_mean 7.495
_diffrn_measured_fraction_theta_full 0.998
_diffrn_measured_fraction_theta_max 0.994
_diffrn_measurement_device_type 'Bruker APEX-II CCD'
_diffrn_measurement_method '\w scans with a narrow frame width'
_diffrn_radiation_monochromator 'multilayer mirror'
_diffrn_radiation_type MoK\a
_diffrn_radiation_wavelength 0.71073
_diffrn_reflns_av_R_equivalents 0.0542
_diffrn_reflns_av_unetI/netI 0.0443
_diffrn_reflns_Laue_measured_fraction_full 0.998
_diffrn_reflns_Laue_measured_fraction_max 0.994
_diffrn_reflns_limit_h_max 20
_diffrn_reflns_limit_h_min -13
_diffrn_reflns_limit_k_max 44
_diffrn_reflns_limit_k_min -47
_diffrn_reflns_limit_l_max 10
_diffrn_reflns_limit_l_min -10
_diffrn_reflns_number 26194
_diffrn_reflns_point_group_measured_fraction_full 0.998
_diffrn_reflns_point_group_measured_fraction_max 0.994
_diffrn_reflns_theta_full 26.000
_diffrn_reflns_theta_max 30.745
_diffrn_reflns_theta_min 1.583
_diffrn_source 'sealed tube'
_diffrn_source_current 1.4
_diffrn_source_voltage 50
_diffrn_standards_number 0
_exptl_absorpt_coefficient_mu 0.225
_exptl_absorpt_correction_T_max 0.7461
_exptl_absorpt_correction_T_min 0.5867
_exptl_absorpt_correction_type multi-scan
_exptl_absorpt_process_details
'SADABS-2014/5 (Bruker,2014/5) was used for absorption correction. wR2(int) was 0.1197 before and 0.0612 after correction. The Ratio of minimum to maximum transmission is 0.7864. The \l/2 correction factor is Not present.'
_exptl_crystal_colour yellow
_exptl_crystal_colour_primary yellow
_exptl_crystal_density_diffrn 1.448
_exptl_crystal_description plate
_exptl_crystal_F_000 1488
_exptl_crystal_recrystallization_method
'The material was recrystallised from a mixture of pentane and DCM  by vapor diffusion'
_exptl_crystal_size_max 0.55
_exptl_crystal_size_mid 0.35
_exptl_crystal_size_min 0.15
_refine_diff_density_max 0.556
_refine_diff_density_min -0.400
_refine_diff_density_rms 0.092
_refine_ls_extinction_method none
_refine_ls_goodness_of_fit_ref 1.100
_refine_ls_hydrogen_treatment refxyz
_refine_ls_matrix_type full
_refine_ls_number_parameters 280
_refine_ls_number_reflns 5076
_refine_ls_number_restraints 15
_refine_ls_restrained_S_all 1.099
_refine_ls_R_factor_all 0.0831
_refine_ls_R_factor_gt 0.0652
_refine_ls_shift/su_max 0.001
_refine_ls_shift/su_mean 0.000
_refine_ls_structure_factor_coef Fsqd
_refine_ls_weighting_details 'w=1/[\s^2^(Fo^2^)+(0.0442P)^2^+6.8873P] where P=(Fo^2^+2Fc^2^)/3'
_refine_ls_weighting_scheme calc
_refine_ls_wR_factor_gt 0.1381
_refine_ls_wR_factor_ref 0.1468
_reflns_Friedel_coverage 0.000
_reflns_number_gt 4071
_reflns_number_total 5076
_reflns_threshold_expression 'I > 2\s(I)'
_cod_data_source_file jo8b00812_si_003.cif
_cod_data_source_block smhii-048c-f24-32
_cod_original_cell_volume 3270.1(9)
_cod_database_code 4035566
_shelx_shelxl_version_number 2018/3
_shelx_space_group_comment
;
The symmetry employed for this shelxl refinement is uniquely defined
by the following loop, which should always be used as a source of
symmetry information in preference to the above space-group names.
They are only intended as comments.
;
_shelx_estimated_absorpt_t_max 0.967
_shelx_estimated_absorpt_t_min 0.886
_olex2_refinement_description
;
1. Fixed Uiso
 At 1.2 times of:
  All H(H) groups, All C(H) groups
2. Restrained distances
 C3-H3 = C10-H10C = C10-H10B = C10-H10A = C21-H21C = C21-H21B = C21-H21A
 0.999 with sigma of 0.005
 C19-H19 = C18-H18 = C17-H17 = C20-H20 = C9-H9 = C8-H8 = C7-H7 = C6-H6
 0.995 with sigma of 0.005
3. Uiso/Uaniso restraints and constraints
Uiso(H9) = Uiso(H8) = Uiso(H7) = Uiso(H6)
Uiso(H10B) = Uiso(H10C) = Uiso(H10A) = Uiso(H21C) = Uiso(H21A) = Uiso(H21B)
;
_olex2_diffrn_ambient_temperature_device 'Oxford Cryosystems'
_olex2_exptl_crystal_mounting_method 'The crystal was mounted on a loop with paratone oil'
_olex2_submission_original_sample_id SMHII-048C-F24-32
_olex2_submission_special_instructions 'No special instructions were received'

loop_
_space_group_symop_operation_xyz
'x, y, z'
'-x+1/2, -y+1/2, z'
'-x, y+1/2, -z+1/2'
'x+1/2, -y, -z+1/2'
'-x, -y, -z'
'x-1/2, y-1/2, -z'
'x, -y-1/2, z-1/2'
'-x-1/2, y, z-1/2'

loop_
_atom_site_label
_atom_site_type_symbol
_atom_site_fract_x
_atom_site_fract_y
_atom_site_fract_z
_atom_site_U_iso_or_equiv
_atom_site_adp_type
_atom_site_occupancy
_atom_site_site_symmetry_order
_atom_site_calc_flag
_atom_site_refinement_flags_posn
S1 S 0.58454(4) 0.68348(2) 0.81198(8) 0.01306(12) Uani 1 1 d .
O3 O 0.23896(11) 0.55738(4) 0.5548(2) 0.0155(3) Uani 1 1 d .
O4 O 0.53966(12) 0.53251(5) 0.7944(2) 0.0190(3) Uani 1 1 d .
O2 O 0.55605(12) 0.72478(5) 0.8385(2) 0.0178(3) Uani 1 1 d .
O1 O 0.63020(12) 0.66203(5) 0.9638(3) 0.0216(4) Uani 1 1 d .
N13 N 0.39591(13) 0.55651(5) 0.6702(2) 0.0114(3) Uani 1 1 d .
N1 N 0.48839(13) 0.65766(5) 0.7614(3) 0.0128(3) Uani 1 1 d .
C16 C 0.41192(16) 0.48679(6) 0.7009(3) 0.0117(4) Uani 1 1 d .
C4 C 0.41589(16) 0.59850(6) 0.6806(3) 0.0113(4) Uani 1 1 d .
C14 C 0.30824(16) 0.53892(6) 0.6103(3) 0.0113(4) Uani 1 1 d .
C15 C 0.32129(16) 0.49440(6) 0.6293(3) 0.0117(4) Uani 1 1 d .
C2 C 0.40574(15) 0.67131(6) 0.6378(3) 0.0108(4) Uani 1 1 d .
C20 C 0.25762(17) 0.46323(6) 0.5918(3) 0.0135(4) Uani 1 1 d D
C5 C 0.48710(16) 0.61490(6) 0.7797(3) 0.0131(4) Uani 1 1 d .
C11 C 0.46088(16) 0.52621(6) 0.7308(3) 0.0123(4) Uani 1 1 d .
C17 C 0.44386(17) 0.44789(6) 0.7377(3) 0.0152(4) Uani 1 1 d D
C8 C 0.40701(17) 0.64808(7) 0.2367(3) 0.0159(4) Uani 1 1 d D
C9 C 0.36970(16) 0.62167(6) 0.3580(3) 0.0129(4) Uani 1 1 d D
C19 C 0.28886(17) 0.42366(6) 0.6286(3) 0.0156(4) Uani 1 1 d D
C3 C 0.36193(16) 0.62997(6) 0.5669(3) 0.0105(4) Uani 1 1 d D
C6 C 0.43996(17) 0.69867(6) 0.4803(3) 0.0158(4) Uani 1 1 d D
C7 C 0.44113(17) 0.68773(7) 0.2989(3) 0.0174(4) Uani 1 1 d D
C10 C 0.33394(17) 0.69393(7) 0.7618(3) 0.0166(4) Uani 1 1 d D
C18 C 0.38015(18) 0.41613(7) 0.6998(3) 0.0174(4) Uani 1 1 d D
C21 C 0.66244(19) 0.68126(9) 0.6163(4) 0.0268(6) Uani 1 1 d D
H3 H 0.2930(7) 0.6293(9) 0.603(4) 0.032 Uiso 1 1 d DR
H19 H 0.2449(16) 0.4005(5) 0.606(4) 0.017(7) Uiso 1 1 d D
H17 H 0.5073(10) 0.4430(8) 0.797(4) 0.018(7) Uiso 1 1 d D
H5 H 0.532(2) 0.6032(9) 0.855(4) 0.022 Uiso 1 1 d R
H9 H 0.346(2) 0.5947(4) 0.316(4) 0.021(4) Uiso 1 1 d D
H10A H 0.363(2) 0.7190(5) 0.816(4) 0.027(3) Uiso 1 1 d D
H18 H 0.3989(19) 0.3877(3) 0.727(4) 0.017(7) Uiso 1 1 d D
H10B H 0.312(2) 0.6757(7) 0.866(3) 0.027(3) Uiso 1 1 d D
H20 H 0.1926(9) 0.4688(8) 0.541(4) 0.019(7) Uiso 1 1 d D
H6 H 0.462(2) 0.7260(4) 0.521(4) 0.021(4) Uiso 1 1 d D
H10C H 0.2770(14) 0.7022(9) 0.686(4) 0.027(3) Uiso 1 1 d D
H8 H 0.412(2) 0.6411(8) 0.1007(12) 0.021(4) Uiso 1 1 d D
H21A H 0.7232(12) 0.6947(8) 0.656(4) 0.027(3) Uiso 1 1 d D
H7 H 0.465(2) 0.7067(7) 0.201(3) 0.021(4) Uiso 1 1 d D
H21B H 0.633(2) 0.6952(8) 0.506(3) 0.027(3) Uiso 1 1 d D
H21C H 0.674(2) 0.6522(3) 0.583(4) 0.027(3) Uiso 1 1 d D

loop_
_atom_site_aniso_label
_atom_site_aniso_U_11
_atom_site_aniso_U_22
_atom_site_aniso_U_33
_atom_site_aniso_U_23
_atom_site_aniso_U_13
_atom_site_aniso_U_12
S1 0.0102(2) 0.0118(2) 0.0172(2) -0.00348(18) -0.00050(19) -0.00085(18)
O3 0.0123(8) 0.0137(7) 0.0205(8) 0.0008(6) -0.0031(6) 0.0006(6)
O4 0.0139(8) 0.0164(7) 0.0267(9) -0.0003(6) -0.0070(7) 0.0004(6)
O2 0.0181(8) 0.0130(7) 0.0224(8) -0.0050(6) -0.0003(6) -0.0002(6)
O1 0.0159(8) 0.0186(8) 0.0303(9) -0.0011(7) -0.0092(7) -0.0008(7)
N13 0.0120(9) 0.0107(7) 0.0114(8) -0.0002(6) -0.0014(6) -0.0009(6)
N1 0.0118(9) 0.0110(7) 0.0156(8) 0.0002(6) -0.0036(7) -0.0009(6)
C16 0.0122(10) 0.0115(8) 0.0114(9) -0.0004(7) -0.0006(7) -0.0009(7)
C4 0.0127(9) 0.0107(8) 0.0104(8) 0.0020(7) 0.0010(7) -0.0002(7)
C14 0.0128(10) 0.0114(8) 0.0097(8) -0.0015(7) 0.0004(7) -0.0012(7)
C15 0.0124(10) 0.0127(9) 0.0101(8) -0.0004(7) 0.0016(7) 0.0013(8)
C2 0.0108(10) 0.0101(8) 0.0114(9) -0.0004(7) -0.0015(7) 0.0001(7)
C20 0.0141(10) 0.0149(9) 0.0116(9) -0.0024(7) 0.0014(8) -0.0008(8)
C5 0.0145(10) 0.0118(9) 0.0129(9) 0.0016(7) -0.0014(8) 0.0004(8)
C11 0.0123(10) 0.0133(9) 0.0114(9) 0.0002(7) 0.0004(7) 0.0011(8)
C17 0.0159(11) 0.0142(9) 0.0154(9) 0.0001(7) -0.0003(8) 0.0031(8)
C8 0.0175(11) 0.0192(10) 0.0109(9) 0.0006(7) -0.0008(8) 0.0034(8)
C9 0.0137(10) 0.0130(9) 0.0118(9) -0.0012(7) -0.0033(8) 0.0017(8)
C19 0.0199(12) 0.0108(9) 0.0162(9) -0.0026(7) 0.0017(8) -0.0030(8)
C3 0.0104(9) 0.0097(8) 0.0115(8) 0.0010(7) 0.0001(7) -0.0006(7)
C6 0.0183(11) 0.0116(9) 0.0175(10) 0.0019(8) 0.0009(8) -0.0017(8)
C7 0.0183(11) 0.0201(10) 0.0138(10) 0.0053(8) 0.0014(8) 0.0005(8)
C10 0.0135(11) 0.0172(10) 0.0191(10) -0.0050(8) -0.0001(8) 0.0020(8)
C18 0.0219(12) 0.0123(9) 0.0180(10) -0.0003(8) 0.0012(9) 0.0009(8)
C21 0.0165(12) 0.0334(14) 0.0305(13) -0.0096(11) 0.0106(10) -0.0031(11)

loop_
_atom_type_symbol
_atom_type_description
_atom_type_scat_dispersion_real
_atom_type_scat_dispersion_imag
_atom_type_scat_source
C C 0.0033 0.0016 'International Tables Vol C Tables 4.2.6.8 and 6.1.1.4'
H H 0.0000 0.0000 'International Tables Vol C Tables 4.2.6.8 and 6.1.1.4'
N N 0.0061 0.0033 'International Tables Vol C Tables 4.2.6.8 and 6.1.1.4'
O O 0.0106 0.0060 'International Tables Vol C Tables 4.2.6.8 and 6.1.1.4'
S S 0.1246 0.1234 'International Tables Vol C Tables 4.2.6.8 and 6.1.1.4'

loop_
_geom_angle_atom_site_label_1
_geom_angle_atom_site_label_2
_geom_angle_atom_site_label_3
_geom_angle
O2 S1 O1 119.51(10)
O2 S1 N1 107.26(10)
O2 S1 C21 108.32(12)
O1 S1 N1 105.90(10)
O1 S1 C21 107.20(13)
N1 S1 C21 108.21(12)
C4 N13 C14 125.85(18)
C4 N13 C11 123.22(18)
C11 N13 C14 110.82(17)
C2 N1 S1 126.81(14)
C5 N1 S1 120.67(15)
C5 N1 C2 109.80(17)
C15 C16 C11 108.34(18)
C17 C16 C15 122.1(2)
C17 C16 C11 129.5(2)
N13 C4 C3 122.98(18)
C5 C4 N13 124.88(19)
C5 C4 C3 112.00(18)
O3 C14 N13 125.60(19)
O3 C14 C15 128.7(2)
N13 C14 C15 105.69(18)
C16 C15 C14 108.91(18)
C20 C15 C16 121.49(19)
C20 C15 C14 129.6(2)
N1 C2 C3 102.91(15)
N1 C2 C10 108.11(17)
C6 C2 N1 111.30(18)
C6 C2 C3 113.68(17)
C6 C2 C10 109.99(18)
C10 C2 C3 110.54(18)
C15 C20 C19 117.1(2)
C15 C20 H20 121.3(16)
C19 C20 H20 121.6(16)
N1 C5 H5 117.9(18)
C4 C5 N1 111.38(19)
C4 C5 H5 130.7(18)
O4 C11 N13 125.18(19)
O4 C11 C16 128.6(2)
N13 C11 C16 106.19(18)
C16 C17 C18 116.9(2)
C16 C17 H17 121.2(16)
C18 C17 H17 121.8(16)
C9 C8 C7 121.2(2)
C9 C8 H8 120.1(17)
C7 C8 H8 118.7(17)
C8 C9 C3 123.0(2)
C8 C9 H9 121.1(17)
C3 C9 H9 115.9(17)
C20 C19 H19 119.6(16)
C18 C19 C20 121.3(2)
C18 C19 H19 119.1(16)
C4 C3 C2 103.23(16)
C4 C3 H3 109.1(18)
C2 C3 H3 108.2(18)
C9 C3 C4 111.26(17)
C9 C3 C2 116.23(17)
C9 C3 H3 108.5(19)
C2 C6 H6 114.8(17)
C7 C6 C2 123.7(2)
C7 C6 H6 121.5(17)
C8 C7 H7 117.4(17)
C6 C7 C8 121.9(2)
C6 C7 H7 120.7(17)
C2 C10 H10A 111.1(18)
C2 C10 H10B 109.2(18)
C2 C10 H10C 110.3(18)
H10A C10 H10B 110(2)
H10A C10 H10C 108(2)
H10B C10 H10C 109(3)
C17 C18 H18 120.1(17)
C19 C18 C17 121.2(2)
C19 C18 H18 118.7(16)
S1 C21 H21A 106.5(18)
S1 C21 H21B 110.5(19)
S1 C21 H21C 108.8(18)
H21A C21 H21B 111(3)
H21A C21 H21C 111(3)
H21B C21 H21C 109(3)

loop_
_geom_bond_atom_site_label_1
_geom_bond_atom_site_label_2
_geom_bond_distance
S1 O2 1.4309(16)
S1 O1 1.4381(18)
S1 N1 1.6303(19)
S1 C21 1.766(3)
O3 C14 1.209(3)
O4 C11 1.208(3)
N13 C4 1.414(3)
N13 C14 1.420(3)
N13 C11 1.417(3)
N1 C2 1.518(3)
N1 C5 1.416(3)
C16 C15 1.387(3)
C16 C11 1.484(3)
C16 C17 1.383(3)
C4 C5 1.333(3)
C4 C3 1.515(3)
C14 C15 1.485(3)
C15 C20 1.385(3)
C2 C3 1.577(3)
C2 C6 1.514(3)
C2 C10 1.529(3)
C20 C19 1.400(3)
C20 H20 0.993(5)
C5 H5 0.91(3)
C17 C18 1.400(3)
C17 H17 0.993(5)
C8 C9 1.331(3)
C8 C7 1.460(3)
C8 H8 0.994(5)
C9 C3 1.512(3)
C9 H9 0.993(5)
C19 C18 1.394(3)
C19 H19 0.994(5)
C3 H3 0.997(5)
C6 C7 1.338(3)
C6 H6 0.993(5)
C7 H7 0.994(5)
C10 H10A 0.998(5)
C10 H10B 0.998(5)
C10 H10C 0.999(5)
C18 H18 0.993(5)
C21 H21A 0.998(5)
C21 H21B 0.997(5)
C21 H21C 0.998(5)

loop_
_geom_torsion_atom_site_label_1
_geom_torsion_atom_site_label_2
_geom_torsion_atom_site_label_3
_geom_torsion_atom_site_label_4
_geom_torsion
S1 N1 C2 C3 155.07(15)
S1 N1 C2 C6 33.0(2)
S1 N1 C2 C10 -87.9(2)
S1 N1 C5 C4 -160.91(16)
O3 C14 C15 C16 -179.3(2)
O3 C14 C15 C20 -1.2(4)
O2 S1 N1 C2 38.9(2)
O2 S1 N1 C5 -161.82(17)
O1 S1 N1 C2 167.54(17)
O1 S1 N1 C5 -33.1(2)
N13 C4 C5 N1 179.91(19)
N13 C4 C3 C2 176.42(18)
N13 C4 C3 C9 -58.2(3)
N13 C14 C15 C16 1.2(2)
N13 C14 C15 C20 179.3(2)
N1 C2 C3 C4 7.8(2)
N1 C2 C3 C9 -114.29(19)
N1 C2 C6 C7 110.0(3)
C16 C15 C20 C19 -0.3(3)
C16 C17 C18 C19 -0.1(3)
C4 N13 C14 O3 2.1(3)
C4 N13 C14 C15 -178.38(18)
C4 N13 C11 O4 -1.1(3)
C4 N13 C11 C16 178.48(18)
C14 N13 C4 C5 161.9(2)
C14 N13 C4 C3 -22.6(3)
C14 N13 C11 O4 -177.6(2)
C14 N13 C11 C16 2.0(2)
C14 C15 C20 C19 -178.1(2)
C15 C16 C11 O4 178.4(2)
C15 C16 C11 N13 -1.2(2)
C15 C16 C17 C18 -0.2(3)
C15 C20 C19 C18 -0.1(3)
C2 N1 C5 C4 1.6(2)
C2 C6 C7 C8 1.3(4)
C20 C19 C18 C17 0.2(3)
C5 N1 C2 C3 -6.1(2)
C5 N1 C2 C6 -128.20(19)
C5 N1 C2 C10 110.90(19)
C5 C4 C3 C2 -7.6(2)
C5 C4 C3 C9 117.7(2)
C11 N13 C4 C5 -14.0(3)
C11 N13 C4 C3 161.42(19)
C11 N13 C14 O3 178.5(2)
C11 N13 C14 C15 -2.0(2)
C11 C16 C15 C14 0.0(2)
C11 C16 C15 C20 -178.26(19)
C11 C16 C17 C18 178.1(2)
C17 C16 C15 C14 178.64(19)
C17 C16 C15 C20 0.4(3)
C17 C16 C11 O4 -0.1(4)
C17 C16 C11 N13 -179.7(2)
C8 C9 C3 C4 -120.8(2)
C8 C9 C3 C2 -3.1(3)
C9 C8 C7 C6 2.6(4)
C3 C4 C5 N1 4.1(3)
C3 C2 C6 C7 -5.6(3)
C6 C2 C3 C4 128.28(19)
C6 C2 C3 C9 6.2(3)
C7 C8 C9 C3 -1.5(4)
C10 C2 C3 C4 -107.45(19)
C10 C2 C3 C9 130.5(2)
C10 C2 C6 C7 -130.2(2)
C21 S1 N1 C2 -77.8(2)
C21 S1 N1 C5 81.5(2)
